data_2005784
loop_
_publ_author_name
'Yatsenko, A. V.'
'Paseshnichenko, K. A.'
'Popov, S. I.'

_publ_section_title
;
 4,5-Dihydroxy-1-nitroanthracene-9,10-dione
;
_journal_issue 12
_journal_name_full 'Acta Crystallographica Section C'
_journal_page_first 3258
_journal_page_last 3260
_journal_paper_doi 10.1107/S0108270196011754
_journal_volume 52
_journal_year 1996
_chemical_formula_moiety 'C14 H7 N1 O6'
_chemical_formula_sum 'C14 H7 N O6'
_chemical_formula_weight 285.21
_chemical_name_common 4,5-dihydroxy-1-nitro-anthraquinone
_chemical_name_systematic
;
 4,5-dihydroxy-1-nitro-9,10-anthracenedione
;
_space_group_IT_number 14
_symmetry_cell_setting monoclinic
_symmetry_space_group_name_Hall '-P 2yn'
_symmetry_space_group_name_H-M 'P 1 21/n 1'
_audit_creation_method SHELXL
_cell_angle_alpha 90
_cell_angle_beta 109.59(3)
_cell_angle_gamma 90
_cell_formula_units_Z 8
_cell_length_a 10.739(3)
_cell_length_b 15.452(5)
_cell_length_c 14.522(5)
_cell_measurement_reflns_used 25
_cell_measurement_temperature 295(2)
_cell_measurement_theta_max 18.0
_cell_measurement_theta_min 15.7
_cell_volume 2270.3(13)
_computing_cell_refinement 'CAD-4 Software'
_computing_data_collection 'CAD-4 Software (Enraf-Nonius, 1989)'
_computing_data_reduction 'CAD-4 Software'
_computing_molecular_graphics 'ORTEPII (Johnson, 1976)'
_computing_publication_material SHELXL93
_computing_structure_refinement 'SHELXL93 (Sheldrick, 1993)'
_computing_structure_solution 'DIRDIF (Beurskens et al., 1994)'
_diffrn_ambient_temperature 295(2)
_diffrn_measurement_device 'Enraf-Nonius CAD-4 four-circle'
_diffrn_measurement_method 'profile data from \w'
_diffrn_radiation_monochromator graphite
_diffrn_radiation_source 'fine-focus sealed tube'
_diffrn_radiation_type MoK\a
_diffrn_radiation_wavelength 0.71073
_diffrn_reflns_av_R_equivalents 0.0310
_diffrn_reflns_av_sigmaI/netI 0.0317
_diffrn_reflns_limit_h_max 12
_diffrn_reflns_limit_h_min -12
_diffrn_reflns_limit_k_max 18
_diffrn_reflns_limit_k_min 0
_diffrn_reflns_limit_l_max 16
_diffrn_reflns_limit_l_min -17
_diffrn_reflns_number 8309
_diffrn_reflns_theta_max 24.97
_diffrn_reflns_theta_min 1.99
_diffrn_standards_decay_% 0
_diffrn_standards_interval_time 90
_diffrn_standards_number 3
_exptl_absorpt_coefficient_mu 0.134
_exptl_absorpt_correction_type none
_exptl_crystal_colour yellow--orange
_exptl_crystal_density_diffrn 1.669
_exptl_crystal_density_method 'not measured'
_exptl_crystal_description prism
_exptl_crystal_F_000 1168
_exptl_crystal_size_max 0.55
_exptl_crystal_size_mid 0.30
_exptl_crystal_size_min 0.25
_refine_diff_density_max 0.226
_refine_diff_density_min -0.191
_refine_ls_extinction_method none
_refine_ls_goodness_of_fit_all 0.912
_refine_ls_goodness_of_fit_obs 1.111
_refine_ls_hydrogen_treatment refall
_refine_ls_matrix_type full
_refine_ls_number_parameters 435
_refine_ls_number_reflns 4004
_refine_ls_number_restraints 0
_refine_ls_restrained_S_all 0.912
_refine_ls_restrained_S_obs 1.111
_refine_ls_R_factor_all 0.0839
_refine_ls_R_factor_obs 0.0440
_refine_ls_shift/esd_max -0.063
_refine_ls_shift/esd_mean 0.006
_refine_ls_structure_factor_coef Fsqd
_refine_ls_weighting_scheme
;
calc w = 1/[\s^2^(F~o~^2^) + (0.066P)^2^]
where P = (F~o~^2^ + 2F~c~^2^)/3
;
_refine_ls_wR_factor_all 0.1204
_refine_ls_wR_factor_obs 0.1065
_reflns_number_observed 2304
_reflns_number_total 4004
_reflns_observed_criterion >2sigma(I)
_cod_data_source_file ka1211.cif
_cod_data_source_block nitro
_cod_original_cell_volume 2270.3(12)
_cod_original_sg_symbol_H-M 'P 21/n'
_cod_original_formula_sum 'C14 H7 N1 O6'
_cod_database_code 2005784

loop_
_symmetry_equiv_pos_as_xyz
'x, y, z'
'x+1/2, -y+1/2, z+1/2'
'-x, -y, -z'
'-x-1/2, y-1/2, -z-1/2'

loop_
_atom_site_aniso_label
_atom_site_aniso_U_11
_atom_site_aniso_U_22
_atom_site_aniso_U_33
_atom_site_aniso_U_12
_atom_site_aniso_U_13
_atom_site_aniso_U_23
O4 0.0442(10) 0.0427(11) 0.095(2) -0.0064(8) 0.0397(10) -0.0020(10)
C4 0.0340(12) 0.0384(13) 0.0461(15) -0.0059(10) 0.0156(11) -0.0042(11)
C3 0.0314(13) 0.0477(15) 0.063(2) 0.0000(11) 0.0203(12) -0.0067(13)
C2 0.0379(14) 0.0407(15) 0.055(2) 0.0059(12) 0.0169(12) -0.0075(12)
C1 0.0337(12) 0.0336(12) 0.0409(14) -0.0011(10) 0.0117(11) -0.0029(10)
C8 0.0382(13) 0.0399(14) 0.067(2) -0.0015(11) 0.0243(13) 0.0047(12)
C7 0.0363(14) 0.052(2) 0.076(2) 0.0041(12) 0.0270(14) 0.0032(13)
C6 0.0400(14) 0.0415(15) 0.072(2) 0.0096(12) 0.0246(13) 0.0010(13)
O5 0.0488(11) 0.0324(9) 0.106(2) 0.0033(8) 0.0364(11) 0.0012(9)
C5 0.0406(13) 0.0350(13) 0.048(2) 0.0009(10) 0.0142(11) -0.0007(11)
O10 0.0416(9) 0.0337(9) 0.0782(13) -0.0044(7) 0.0263(9) 0.0006(8)
C10 0.0360(12) 0.0331(12) 0.0403(14) -0.0029(10) 0.0134(11) -0.0012(10)
O9 0.0626(13) 0.0319(11) 0.233(3) 0.0051(9) 0.082(2) 0.0226(13)
C9 0.0366(13) 0.0316(13) 0.067(2) -0.0002(10) 0.0202(12) 0.0062(12)
C12 0.0303(12) 0.0349(12) 0.0410(14) 0.0008(10) 0.0118(11) 0.0020(10)
C11 0.0317(11) 0.0331(12) 0.0386(13) 0.0005(9) 0.0121(10) -0.0024(10)
C14 0.0320(12) 0.0332(12) 0.0341(13) -0.0003(9) 0.0096(10) -0.0008(10)
C13 0.0305(11) 0.0343(12) 0.0360(13) 0.0011(10) 0.0102(10) -0.0011(10)
N1 0.0429(12) 0.0419(12) 0.069(2) 0.0015(10) 0.0232(12) -0.0040(12)
O11 0.133(2) 0.082(2) 0.086(2) -0.054(2) 0.0333(15) -0.0350(13)
O12 0.087(2) 0.0675(14) 0.091(2) -0.0071(11) 0.0166(13) 0.0299(13)
O4A 0.0477(11) 0.0388(10) 0.100(2) -0.0040(9) 0.0408(11) -0.0004(10)
C4A 0.0385(13) 0.0384(13) 0.049(2) -0.0029(11) 0.0189(11) -0.0018(11)
C3A 0.0418(15) 0.0464(15) 0.071(2) 0.0016(12) 0.0289(14) -0.0057(13)
C2A 0.046(2) 0.0378(15) 0.072(2) 0.0085(12) 0.0279(14) -0.0002(13)
C1A 0.0441(13) 0.0315(12) 0.0459(15) -0.0035(10) 0.0178(12) -0.0014(11)
C8A 0.0392(14) 0.050(2) 0.060(2) -0.0070(12) 0.0208(13) -0.0044(13)
C7A 0.0358(14) 0.063(2) 0.060(2) 0.0004(13) 0.0202(13) -0.0054(14)
C6A 0.0395(14) 0.051(2) 0.052(2) 0.0094(13) 0.0157(13) 0.0005(13)
O5A 0.0564(12) 0.0391(10) 0.0787(14) 0.0053(9) 0.0313(11) 0.0027(9)
C5A 0.0412(13) 0.0399(14) 0.0396(14) 0.0016(11) 0.0127(11) -0.0021(11)
O10A 0.0472(10) 0.0339(9) 0.0789(13) -0.0051(8) 0.0308(9) -0.0017(8)
C10A 0.0365(12) 0.0372(13) 0.0351(14) -0.0008(10) 0.0119(11) -0.0009(10)
O9A 0.0621(12) 0.0410(11) 0.110(2) -0.0033(9) 0.0495(11) 0.0111(10)
C9A 0.0418(13) 0.0388(14) 0.0444(15) -0.0040(11) 0.0158(11) -0.0009(11)
C12A 0.0354(12) 0.0400(13) 0.0367(14) -0.0024(10) 0.0125(11) -0.0020(10)
C11A 0.0346(12) 0.0378(12) 0.0333(13) -0.0001(10) 0.0114(10) -0.0010(10)
C14A 0.0348(12) 0.0393(13) 0.0346(13) 0.0004(10) 0.0112(10) -0.0017(10)
C13A 0.0364(12) 0.0356(12) 0.0351(13) -0.0014(10) 0.0118(10) -0.0015(10)
N1A 0.0555(14) 0.0402(12) 0.061(2) 0.0010(10) 0.0301(12) -0.0003(12)
O11A 0.088(2) 0.0625(13) 0.087(2) -0.0298(11) 0.0191(13) -0.0193(12)
O12A 0.095(2) 0.0596(12) 0.079(2) 0.0067(11) 0.0405(13) 0.0232(11)

loop_
_atom_site_label
_atom_site_occupancy
_atom_site_fract_x
_atom_site_fract_y
_atom_site_fract_z
_atom_site_U_iso_or_equiv
_atom_site_thermal_displace_type
_atom_site_calc_flag
_atom_site_type_symbol
N1 1 0.4532(2) 0.0590(1) 0.1089(2) 0.0500(5) Uani d N
O11 1 0.3870(3) 0.0262(1) 0.0327(2) 0.1010(8) Uani d O
O12 1 0.4827(2) 0.0230(1) 0.1865(2) 0.0853(7) Uani d O
C1 1 0.5041(2) 0.1472(1) 0.1053(2) 0.0363(5) Uani d C
C2 1 0.6301(2) 0.1524(2) 0.0996(2) 0.0442(6) Uani d C
C3 1 0.6815(2) 0.2314(2) 0.0918(2) 0.0461(6) Uani d C
O4 1 0.6693(2) 0.3818(1) 0.0830(1) 0.0564(5) Uani d O
C4 1 0.6111(2) 0.3069(1) 0.0912(2) 0.0390(5) Uani d C
O5 1 0.2320(2) 0.5286(1) 0.0840(2) 0.0598(6) Uani d O
C5 1 0.1954(2) 0.4483(1) 0.0978(2) 0.0414(6) Uani d C
C6 1 0.0708(2) 0.4396(2) 0.1069(2) 0.0497(7) Uani d C
C7 1 0.0223(2) 0.3600(2) 0.1177(2) 0.0528(7) Uani d C
C8 1 0.0954(2) 0.2863(2) 0.1198(2) 0.0467(6) Uani d C
O9 1 0.2485(2) 0.1433(1) 0.1180(2) 0.1009(9) Uani d O
C9 1 0.2953(2) 0.2127(1) 0.1126(2) 0.0445(6) Uani d C
O10 1 0.4529(2) 0.4532(1) 0.0874(1) 0.0496(4) Uani d O
C10 1 0.4056(2) 0.3812(1) 0.0951(2) 0.0363(5) Uani d C
C11 1 0.2727(2) 0.3744(1) 0.1013(2) 0.0344(5) Uani d C
C12 1 0.2199(2) 0.2928(1) 0.1120(2) 0.0354(5) Uani d C
C13 1 0.4295(2) 0.2197(1) 0.1056(2) 0.0338(5) Uani d C
C14 1 0.4829(2) 0.3024(1) 0.0984(2) 0.0335(5) Uani d C
H1 1 0.616(3) 0.422(2) 0.087(2) 0.08(1) Uiso d H
H2 1 0.767(2) 0.235(1) 0.081(2) 0.059(7) Uiso d H
H3 1 0.678(2) 0.110(1) 0.100(2) 0.050(7) Uiso d H
H5 1 0.062(2) 0.230(1) 0.128(1) 0.047(6) Uiso d H
H6 1 -0.060(2) 0.358(1) 0.122(2) 0.052(7) Uiso d H
H7 1 0.023(2) 0.485(2) 0.098(2) 0.064(8) Uiso d H
H8 1 0.302(3) 0.522(2) 0.081(2) 0.07(1) Uiso d H
N1A 1 0.5027(2) 0.5423(1) 0.3461(2) 0.0497(5) Uani d N
O11A 1 0.5834(2) 0.5723(1) 0.4190(2) 0.0816(7) Uani d O
O12A 1 0.4510(2) 0.5828(1) 0.2711(2) 0.0751(6) Uani d O
C1A 1 0.4545(2) 0.4540(1) 0.3503(2) 0.0398(6) Uani d C
C2A 1 0.3296(2) 0.4475(2) 0.3566(2) 0.0498(7) Uani d C
C3A 1 0.2793(3) 0.3689(2) 0.3660(2) 0.0506(7) Uani d C
O4A 1 0.2946(2) 0.2198(1) 0.3807(1) 0.0580(5) Uani d O
C4A 1 0.3514(2) 0.2938(1) 0.3696(2) 0.0408(6) Uani d C
O5A 1 0.7236(2) 0.0728(1) 0.3683(1) 0.0559(5) Uani d O
C5A 1 0.7641(2) 0.1529(1) 0.3578(2) 0.0404(6) Uani d C
C6A 1 0.8895(2) 0.1609(2) 0.3503(2) 0.0473(6) Uani d C
C7A 1 0.9386(2) 0.2403(2) 0.3400(2) 0.0520(7) Uani d C
C8A 1 0.8654(2) 0.3147(2) 0.3361(2) 0.0486(7) Uani d C
O9A 1 0.6982(2) 0.4576(1) 0.3136(1) 0.0659(6) Uani d O
C9A 1 0.6612(2) 0.3891(2) 0.3355(2) 0.0413(6) Uani d C
O10A 1 0.5084(1) 0.1490(1) 0.3702(1) 0.0509(5) Uani d O
C10A 1 0.5559(2) 0.2208(1) 0.3624(2) 0.0363(5) Uani d C
C11A 1 0.6879(2) 0.2277(1) 0.3548(2) 0.0352(5) Uani d C
C12A 1 0.7408(2) 0.3087(1) 0.3434(2) 0.0373(5) Uani d C
C13A 1 0.5310(2) 0.3819(1) 0.3509(2) 0.0358(5) Uani d C
C14A 1 0.4792(2) 0.2994(1) 0.3613(2) 0.0364(5) Uani d C
H1A 1 0.346(3) 0.1803(2) 0.376(2) 0.08(1) Uiso d H
H2A 1 0.195(3) 0.3634(2) 0.370(2) 0.063(8) Uiso d H
H3A 1 0.282(2) 0.4911(1) 0.351(2) 0.044(7) Uiso d H
H5A 1 0.897(2) 0.3675(1) 0.329(2) 0.053(7) Uiso d H
H6A 1 1.021(2) 0.2429(1) 0.333(2) 0.054(7) Uiso d H
H7A 1 0.939(2) 0.1101(2) 0.358(2) 0.066(8) Uiso d H
H8A 1 0.651(3) 0.0791(2) 0.373(3) 0.11(1) Uiso d H

loop_
_atom_type_symbol
_atom_type_description
_atom_type_scat_dispersion_real
_atom_type_scat_dispersion_imag
_atom_type_scat_source
C C 0.0033 0.0016 'International Tables Vol C Tables 4.2.6.8 and 6.1.1.4'
H H 0.0000 0.0000 'International Tables Vol C Tables 4.2.6.8 and 6.1.1.4'
N N 0.0061 0.0033 'International Tables Vol C Tables 4.2.6.8 and 6.1.1.4'
O O 0.0106 0.0060 'International Tables Vol C Tables 4.2.6.8 and 6.1.1.4'

loop_
_geom_angle_atom_site_label_1
_geom_angle_atom_site_label_2
_geom_angle_atom_site_label_3
_geom_angle
_geom_angle_publ_flag
C13 C1 N1 121.9(2) yes
C2 C1 N1 115.8(2) yes
O4 C4 C3 117.2(2) yes
O4 C4 C14 122.9(2) yes
O5 C5 C6 116.3(2) yes
O5 C5 C11 124.2(2) yes
O9 C9 C12 120.6(2) yes
O9 C9 C13 120.5(2) yes
O10 C10 C11 120.4(2) yes
O10 C10 C14 120.1(2) yes
C13A C1A N1A 122.2(2) yes
C2A C1A N1A 115.7(2) yes
O4A C4A C3A 116.8(2) yes
O4A C4A C14A 123.9(2) yes
O5A C5A C6A 116.8(2) yes
O5A C5A C11A 123.7(2) yes
O9A C9A C12A 121.3(2) yes
O9A C9A C13A 120.8(2) yes
O10A C10A C11A 120.7(2) yes
O10A C10A C14A 119.7(2) yes
C4 O4 H1 106.3(18) ?
C3 C4 C14 119.9(2) ?
C2 C3 C4 121.3(2) ?
C2 C3 H2 119.4(13) ?
C4 C3 H2 119.1(13) ?
C3 C2 C1 119.3(2) ?
C3 C2 H3 116.3(16) ?
C1 C2 H3 124.5(16) ?
C13 C1 C2 122.3(2) ?
C7 C8 C12 119.8(2) ?
C7 C8 H5 121.5(13) ?
C12 C8 H5 118.7(13) ?
C6 C7 C8 120.7(2) ?
C6 C7 H6 117.5(15) ?
C8 C7 H6 121.8(15) ?
C7 C6 C5 120.9(2) ?
C7 C6 H7 122.0(17) ?
C5 C6 H7 116.6(17) ?
C5 O5 H8 102.(2) ?
C6 C5 C11 119.5(2) ?
C11 C10 C14 119.4(2) ?
C12 C9 C13 118.9(2) ?
C8 C12 C11 120.6(2) ?
C8 C12 C9 118.8(2) ?
C11 C12 C9 120.6(2) ?
C5 C11 C12 118.4(2) ?
C5 C11 C10 121.1(2) ?
C12 C11 C10 120.4(2) ?
C4 C14 C13 118.5(2) ?
C4 C14 C10 120.7(2) ?
C13 C14 C10 120.8(2) ?
C1 C13 C14 118.8(2) ?
C1 C13 C9 121.4(2) ?
C14 C13 C9 119.8(2) ?
O12 N1 O11 123.7(2) ?
O12 N1 C1 118.5(2) ?
O11 N1 C1 117.7(2) ?
C4A O4A H1A 105.8(19) ?
C3A C4A C14A 119.3(2) ?
C2A C3A C4A 121.1(2) ?
C2A C3A H2A 121.3(15) ?
C4A C3A H2A 117.6(15) ?
C3A C2A C1A 120.1(2) ?
C3A C2A H3A 119.1(15) ?
C1A C2A H3A 120.6(15) ?
C2A C1A C13A 122.0(2) ?
C12A C8A C7A 119.6(2) ?
C12A C8A H5A 118.6(15) ?
C7A C8A H5A 121.8(15) ?
C6A C7A C8A 121.1(2) ?
C6A C7A H6A 118.1(14) ?
C8A C7A H6A 120.7(15) ?
C7A C6A C5A 120.5(2) ?
C7A C6A H7A 123.1(15) ?
C5A C6A H7A 116.2(15) ?
C5A O5A H8A 105.(3) ?
C6A C5A C11A 119.5(2) ?
C11A C10A C14A 119.7(2) ?
C12A C9A C13A 117.9(2) ?
C8A C12A C11A 120.5(2) ?
C8A C12A C9A 119.0(2) ?
C11A C12A C9A 120.4(2) ?
C12A C11A C5A 118.7(2) ?
C12A C11A C10A 120.9(2) ?
C5A C11A C10A 120.4(2) ?
C13A C14A C4A 119.2(2) ?
C13A C14A C10A 120.5(2) ?
C4A C14A C10A 120.4(2) ?
C1A C13A C14A 118.1(2) ?
C1A C13A C9A 121.5(2) ?
C14A C13A C9A 120.2(2) ?
O11A N1A O12A 124.2(2) ?
O11A N1A C1A 118.5(2) ?
O12A N1A C1A 117.0(2) ?

loop_
_geom_bond_atom_site_label_1
_geom_bond_atom_site_label_2
_geom_bond_distance
_geom_bond_publ_flag
N1 C1 1.476(3) yes
C1 C13 1.377(3) yes
C1 C2 1.386(3) yes
C2 C3 1.359(3) yes
C3 C4 1.389(3) yes
O4 C4 1.339(3) yes
C4 C14 1.417(3) yes
O5 C5 1.336(3) yes
C5 C6 1.394(3) yes
C5 C11 1.402(3) yes
C6 C7 1.365(3) yes
C7 C8 1.378(3) yes
C8 C12 1.382(3) yes
O9 C9 1.199(3) yes
C9 C12 1.478(3) yes
C9 C13 1.483(3) yes
O10 C10 1.243(2) yes
C10 C11 1.464(3) yes
C10 C14 1.467(3) yes
C11 C12 1.413(3) yes
C13 C14 1.419(3) yes
N1A C1A 1.468(3) yes
C1A C2A 1.378(3) yes
C1A C13A 1.382(3) yes
C2A C3A 1.354(3) yes
C3A C4A 1.387(3) yes
O4A C4A 1.331(3) yes
C4A C14A 1.420(3) yes
O5A C5A 1.338(3) yes
C5A C6A 1.392(3) yes
C5A C11A 1.409(3) yes
C6A C7A 1.364(3) yes
C7A C8A 1.383(3) yes
C8A C12A 1.380(3) yes
O9A C9A 1.210(2) yes
C9A C12A 1.491(3) yes
C9A C13A 1.492(3) yes
O10A C10A 1.243(2) yes
C10A C11A 1.462(3) yes
C10A C14A 1.464(3) yes
C11A C12A 1.408(3) yes
C13A C14A 1.420(3) yes
O4 H1 0.86(3) ?
C3 H2 0.98(2) ?
C2 H3 0.82(2) ?
C8 H5 0.97(2) ?
C7 H6 0.91(2) ?
C6 H7 0.85(2) ?
O5 H8 0.78(3) ?
N1 O12 1.200(3) ?
N1 O11 1.208(3) ?
O4A H1A 0.84(3) ?
C3A H2A 0.92(2) ?
C2A H3A 0.83(2) ?
C8A H5A 0.90(2) ?
C7A H6A 0.93(2) ?
C6A H7A 0.93(2) ?
O5A H8A 0.81(3) ?
N1A O11A 1.213(3) ?
N1A O12A 1.218(3) ?

loop_
_cod_related_entry_id
_cod_related_entry_database
_cod_related_entry_code
1 ChemSpider 3824524
